data_7060962
loop_
_publ_author_name
'Singh, Vedeshwar Narayan'
'Sharma, Sitaram'

_publ_section_title
;
 The facile and efficient synthesis of novel monocyclic cis-\b-lactam
 conjugates with a 1-methyl-1H-imidazole-2-thiol nucleus
;
_journal_issue 41
_journal_name_full 'New Journal of Chemistry'
_journal_page_first 19347
_journal_page_last 19357
_journal_paper_doi 10.1039/D1NJ03566E
_journal_volume 45
_journal_year 2021
_chemical_formula_sum 'C H N O S'
_chemical_formula_weight 75.09
_space_group_crystal_system triclinic
_space_group_IT_number 2
_space_group_name_Hall '-P 1'
_space_group_name_H-M_alt 'P -1'
_atom_sites_solution_hydrogens geom
_audit_creation_method SHELXL-2016/6
_audit_update_record
;
2021-03-01 deposited with the CCDC.	2021-09-20 downloaded from the CCDC.
;
_cell_angle_alpha 115.186(4)
_cell_angle_beta 111.605(4)
_cell_angle_gamma 92.280(6)
_cell_formula_units_Z 16
_cell_length_a 10.3342(16)
_cell_length_b 11.9217(19)
_cell_length_c 12.4260(16)
_cell_measurement_temperature 135(2)
_cell_volume 1252.4(3)
_computing_structure_refinement 'SHELXL-2016/6 (Sheldrick, 2016)'
_computing_structure_solution 'SHELXT 2014/5 (Sheldrick, 2014)'
_diffrn_ambient_temperature 135(2)
_diffrn_measured_fraction_theta_full 0.980
_diffrn_measured_fraction_theta_max 0.980
_diffrn_radiation_type MoK\a
_diffrn_radiation_wavelength 0.71073
_diffrn_reflns_av_R_equivalents 0.0638
_diffrn_reflns_av_unetI/netI 0.0734
_diffrn_reflns_Laue_measured_fraction_full 0.980
_diffrn_reflns_Laue_measured_fraction_max 0.980
_diffrn_reflns_limit_h_max 12
_diffrn_reflns_limit_h_min -12
_diffrn_reflns_limit_k_max 14
_diffrn_reflns_limit_k_min -14
_diffrn_reflns_limit_l_max 14
_diffrn_reflns_limit_l_min -14
_diffrn_reflns_number 10942
_diffrn_reflns_point_group_measured_fraction_full 0.980
_diffrn_reflns_point_group_measured_fraction_max 0.980
_diffrn_reflns_theta_full 24.998
_diffrn_reflns_theta_max 24.998
_diffrn_reflns_theta_min 2.245
_exptl_absorpt_coefficient_mu 0.762
_exptl_crystal_density_diffrn 1.593
_exptl_crystal_F_000 608
_refine_diff_density_max 0.711
_refine_diff_density_min -1.065
_refine_diff_density_rms 0.095
_refine_ls_extinction_method none
_refine_ls_goodness_of_fit_ref 1.018
_refine_ls_hydrogen_treatment constr
_refine_ls_matrix_type full
_refine_ls_number_parameters 327
_refine_ls_number_reflns 4333
_refine_ls_number_restraints 0
_refine_ls_restrained_S_all 1.018
_refine_ls_R_factor_all 0.0813
_refine_ls_R_factor_gt 0.0772
_refine_ls_shift/su_max 0.000
_refine_ls_shift/su_mean 0.000
_refine_ls_structure_factor_coef Fsqd
_refine_ls_weighting_details 'w=1/[\s^2^(Fo^2^)+(0.1699P)^2^+0.4889P] where P=(Fo^2^+2Fc^2^)/3'
_refine_ls_weighting_scheme calc
_refine_ls_wR_factor_gt 0.2109
_refine_ls_wR_factor_ref 0.2199
_reflns_Friedel_coverage 0.000
_reflns_number_gt 3881
_reflns_number_total 4333
_reflns_threshold_expression 'I > 2\s(I)'
_cod_data_source_file d1nj03566e2.cif
_cod_data_source_block mo_NITPATNA6SN4A250221_0m_a
_cod_depositor_comments 'Adding full bibliography for 7060962--7060963.cif.'
_cod_database_code 7060962
_shelx_shelxl_version_number 2016/6
_shelx_space_group_comment
;
The symmetry employed for this shelxl refinement is uniquely defined
by the following loop, which should always be used as a source of
symmetry information in preference to the above space-group names.
They are only intended as comments.
;

loop_
_space_group_symop_operation_xyz
'x, y, z'
'-x, -y, -z'

loop_
_atom_site_label
_atom_site_type_symbol
_atom_site_fract_x
_atom_site_fract_y
_atom_site_fract_z
_atom_site_U_iso_or_equiv
_atom_site_adp_type
_atom_site_occupancy
_atom_site_site_symmetry_order
_atom_site_calc_flag
_atom_site_refinement_flags_posn
_atom_site_refinement_flags_adp
_atom_site_refinement_flags_occupancy
_atom_site_disorder_assembly
_atom_site_disorder_group
S001 S 0.13060(6) 0.66129(5) 0.47551(5) 0.0198(3) Uani 1 1 d . . . . .
O002 O 0.06050(18) 0.86449(15) 0.86358(15) 0.0229(4) Uani 1 1 d . . . . .
O003 O 0.0703(2) 0.66779(17) 0.97376(17) 0.0331(5) Uani 1 1 d . . . . .
N004 N 0.1427(2) 0.59605(18) 0.80096(18) 0.0218(5) Uani 1 1 d . . . . .
N005 N 0.2919(2) 0.4837(2) 0.4455(2) 0.0256(5) Uani 1 1 d . . . . .
N006 N 0.2343(2) 0.5456(2) 0.2910(2) 0.0276(5) Uani 1 1 d . . . . .
C007 C 0.1119(2) 0.6605(2) 0.7178(2) 0.0193(5) Uani 1 1 d . . . . .
H007 H 0.050917 0.600201 0.622836 0.023 Uiso 1 1 calc R U . . .
C008 C 0.2665(2) 0.7428(2) 0.6400(2) 0.0182(5) Uani 1 1 d . . . . .
C009 C 0.0207(2) 0.9272(2) 0.7887(2) 0.0215(5) Uani 1 1 d . . . . .
C00A C 0.0788(3) 0.6652(2) 0.8784(2) 0.0230(5) Uani 1 1 d . . . . .
C00B C 0.2428(2) 0.7400(2) 0.7382(2) 0.0190(5) Uani 1 1 d . . . . .
C00C C 0.2235(3) 0.5034(2) 0.8012(2) 0.0203(5) Uani 1 1 d . . . . .
C00D C 0.4187(3) 0.8484(2) 0.5738(2) 0.0242(5) Uani 1 1 d . . . . .
H00D H 0.339971 0.821782 0.491267 0.029 Uiso 1 1 calc R U . . .
C00E C -0.0468(3) 0.8658(2) 0.6526(2) 0.0241(5) Uani 1 1 d . . . . .
H00E H -0.071057 0.775318 0.604426 0.029 Uiso 1 1 calc R U . . .
C00F C 0.2243(2) 0.5579(2) 0.4013(2) 0.0224(5) Uani 1 1 d . . . . .
C00G C 0.2744(3) 0.4530(2) 0.7052(2) 0.0249(5) Uani 1 1 d . . . . .
H00G H 0.255694 0.481177 0.641219 0.030 Uiso 1 1 calc R U . . .
C00H C 0.0548(3) 1.0594(2) 0.8601(3) 0.0267(6) Uani 1 1 d . . . . .
H00H H 0.099643 1.100770 0.953433 0.032 Uiso 1 1 calc R U . . .
C00I C 0.2518(3) 0.4621(2) 0.8952(3) 0.0279(6) Uani 1 1 d . . . . .
H00I H 0.217231 0.496393 0.960901 0.034 Uiso 1 1 calc R U . . .
C00J C 0.0214(3) 0.7306(2) 0.7927(2) 0.0217(5) Uani 1 1 d . . . . .
H00J H -0.083937 0.697460 0.736390 0.026 Uiso 1 1 calc R U . . .
C00K C 0.5208(3) 0.8583(2) 0.7872(2) 0.0211(5) Uani 1 1 d . . . . .
C00L C 0.4020(2) 0.8182(2) 0.6655(2) 0.0195(5) Uani 1 1 d . . . . .
C00M C 0.3530(3) 0.3606(2) 0.7044(2) 0.0285(6) Uani 1 1 d . . . . .
H00M H 0.387855 0.326177 0.638931 0.034 Uiso 1 1 calc R U . . .
C00N C -0.0786(3) 0.9384(3) 0.5872(3) 0.0298(6) Uani 1 1 d . . . . .
H00N H -0.125289 0.897136 0.493935 0.036 Uiso 1 1 calc R U . . .
C00O C 0.5489(3) 0.9169(2) 0.6015(3) 0.0278(6) Uani 1 1 d . . . . .
H00O H 0.559599 0.934374 0.537099 0.033 Uiso 1 1 calc R U . . .
C00P C 0.5037(3) 0.8176(2) 0.8814(2) 0.0243(5) Uani 1 1 d . . . . .
H00A H 0.577067 0.875183 0.971562 0.029 Uiso 1 1 calc R U . . .
H00B H 0.518145 0.730052 0.857265 0.029 Uiso 1 1 calc R U . . .
C00Q C 0.6487(3) 0.9302(2) 0.8153(2) 0.0255(5) Uani 1 1 d . . . . .
H00Q H 0.727178 0.959536 0.898652 0.031 Uiso 1 1 calc R U . . .
C00R C 0.3504(3) 0.4216(3) 0.3593(3) 0.0330(6) Uani 1 1 d . . . . .
H00R H 0.407281 0.362038 0.365563 0.040 Uiso 1 1 calc R U . . .
C00S C 0.3558(3) 0.8211(2) 0.8780(2) 0.0238(5) Uani 1 1 d . . . . .
H00C H 0.344964 0.910073 0.911237 0.029 Uiso 1 1 calc R U . . .
H00F H 0.343469 0.788303 0.935468 0.029 Uiso 1 1 calc R U . . .
C00T C 0.6637(3) 0.9599(2) 0.7236(3) 0.0277(6) Uani 1 1 d . . . . .
H00T H 0.751855 1.009394 0.743859 0.033 Uiso 1 1 calc R U . . .
C00U C 0.3818(3) 0.3175(2) 0.7965(3) 0.0300(6) Uani 1 1 d . . . . .
C00V C 0.3305(3) 0.3707(3) 0.8919(3) 0.0330(6) Uani 1 1 d . . . . .
H00V H 0.350241 0.343407 0.956604 0.040 Uiso 1 1 calc R U . . .
C00W C 0.3150(3) 0.4576(3) 0.2643(3) 0.0345(6) Uani 1 1 d . . . . .
H00W H 0.341196 0.427664 0.192905 0.041 Uiso 1 1 calc R U . . .
C00X C 0.0227(3) 1.1306(3) 0.7935(3) 0.0323(6) Uani 1 1 d . . . . .
H00X H 0.045753 1.221025 0.841612 0.039 Uiso 1 1 calc R U . . .
C00Y C 0.1739(3) 0.6112(3) 0.2150(3) 0.0366(7) Uani 1 1 d . . . . .
H00K H 0.132978 0.677534 0.261921 0.055 Uiso 1 1 calc R U . . .
H00L H 0.098762 0.549835 0.128845 0.055 Uiso 1 1 calc R U . . .
H00P H 0.249410 0.650230 0.203224 0.055 Uiso 1 1 calc R U . . .
C00Z C -0.0428(3) 1.0703(3) 0.6571(3) 0.0320(6) Uani 1 1 d . . . . .
H00Z H -0.063021 1.119303 0.611928 0.038 Uiso 1 1 calc R U . . .
C010 C 0.4662(4) 0.2168(3) 0.7948(3) 0.0455(8) Uani 1 1 d . . . . .
H01A H 0.484393 0.183739 0.716093 0.068 Uiso 1 1 calc R U . . .
H01B H 0.411548 0.147038 0.793853 0.068 Uiso 1 1 calc R U . . .
H01C H 0.557584 0.254252 0.873380 0.068 Uiso 1 1 calc R U . . .

loop_
_atom_site_aniso_label
_atom_site_aniso_U_11
_atom_site_aniso_U_22
_atom_site_aniso_U_33
_atom_site_aniso_U_23
_atom_site_aniso_U_13
_atom_site_aniso_U_12
S001 0.0266(4) 0.0165(4) 0.0182(4) 0.0064(3) 0.0127(3) 0.0139(3)
O002 0.0360(9) 0.0130(8) 0.0201(8) 0.0050(7) 0.0148(7) 0.0154(7)
O003 0.0571(12) 0.0270(10) 0.0313(10) 0.0158(8) 0.0313(9) 0.0237(9)
N004 0.0344(11) 0.0157(10) 0.0214(10) 0.0085(8) 0.0174(9) 0.0141(8)
N005 0.0287(11) 0.0201(11) 0.0241(10) 0.0066(9) 0.0110(9) 0.0143(9)
N006 0.0374(12) 0.0257(12) 0.0225(10) 0.0084(9) 0.0182(9) 0.0153(9)
C007 0.0300(12) 0.0122(11) 0.0189(11) 0.0062(9) 0.0140(10) 0.0143(9)
C008 0.0281(12) 0.0085(10) 0.0176(11) 0.0026(8) 0.0126(9) 0.0134(9)
C009 0.0264(12) 0.0189(12) 0.0277(12) 0.0119(10) 0.0182(10) 0.0162(10)
C00A 0.0338(13) 0.0135(11) 0.0237(12) 0.0058(10) 0.0174(10) 0.0115(10)
C00B 0.0293(12) 0.0102(11) 0.0176(11) 0.0035(9) 0.0127(10) 0.0141(9)
C00C 0.0293(12) 0.0096(10) 0.0218(11) 0.0050(9) 0.0133(10) 0.0098(9)
C00D 0.0327(13) 0.0207(12) 0.0266(12) 0.0122(10) 0.0180(11) 0.0162(10)
C00E 0.0326(13) 0.0190(12) 0.0258(12) 0.0082(10) 0.0193(11) 0.0169(10)
C00F 0.0265(12) 0.0195(12) 0.0209(11) 0.0067(10) 0.0126(10) 0.0123(10)
C00G 0.0379(14) 0.0189(12) 0.0239(12) 0.0103(10) 0.0185(11) 0.0139(10)
C00H 0.0303(13) 0.0170(12) 0.0307(13) 0.0086(10) 0.0136(11) 0.0117(10)
C00I 0.0421(15) 0.0226(13) 0.0280(12) 0.0128(10) 0.0219(11) 0.0174(11)
C00J 0.0326(13) 0.0136(11) 0.0242(12) 0.0073(10) 0.0185(10) 0.0137(10)
C00K 0.0293(12) 0.0121(11) 0.0234(12) 0.0061(9) 0.0144(10) 0.0157(9)
C00L 0.0294(12) 0.0096(10) 0.0227(11) 0.0051(9) 0.0163(10) 0.0150(9)
C00M 0.0401(14) 0.0202(13) 0.0288(13) 0.0081(11) 0.0212(12) 0.0173(11)
C00N 0.0409(15) 0.0338(15) 0.0310(13) 0.0195(12) 0.0251(12) 0.0244(12)
C00O 0.0370(14) 0.0235(13) 0.0367(14) 0.0168(11) 0.0255(12) 0.0183(11)
C00P 0.0305(13) 0.0186(12) 0.0219(11) 0.0087(10) 0.0098(10) 0.0107(10)
C00Q 0.0270(13) 0.0189(12) 0.0291(12) 0.0074(10) 0.0144(11) 0.0144(10)
C00R 0.0317(14) 0.0261(14) 0.0301(14) 0.0026(11) 0.0135(12) 0.0196(11)
C00S 0.0347(13) 0.0183(12) 0.0166(11) 0.0042(9) 0.0136(10) 0.0083(10)
C00T 0.0297(13) 0.0211(13) 0.0398(14) 0.0133(11) 0.0226(12) 0.0154(10)
C00U 0.0408(15) 0.0193(13) 0.0312(13) 0.0113(11) 0.0162(12) 0.0171(11)
C00V 0.0529(17) 0.0271(14) 0.0306(13) 0.0178(12) 0.0231(13) 0.0229(12)
C00W 0.0382(15) 0.0344(15) 0.0299(14) 0.0056(12) 0.0238(12) 0.0201(12)
C00X 0.0386(15) 0.0185(13) 0.0466(16) 0.0159(12) 0.0236(13) 0.0153(11)
C00Y 0.0564(18) 0.0349(15) 0.0251(13) 0.0150(12) 0.0222(13) 0.0193(13)
C00Z 0.0444(16) 0.0311(15) 0.0439(16) 0.0260(13) 0.0309(13) 0.0247(12)
C010 0.066(2) 0.0386(17) 0.0513(18) 0.0279(15) 0.0345(17) 0.0381(16)

loop_
_atom_type_symbol
_atom_type_description
_atom_type_scat_dispersion_real
_atom_type_scat_dispersion_imag
_atom_type_scat_source
C C 0.0033 0.0016 'International Tables Vol C Tables 4.2.6.8 and 6.1.1.4'
H H 0.0000 0.0000 'International Tables Vol C Tables 4.2.6.8 and 6.1.1.4'
N N 0.0061 0.0033 'International Tables Vol C Tables 4.2.6.8 and 6.1.1.4'
O O 0.0106 0.0060 'International Tables Vol C Tables 4.2.6.8 and 6.1.1.4'
S S 0.1246 0.1234 'International Tables Vol C Tables 4.2.6.8 and 6.1.1.4'

loop_
_geom_angle_atom_site_label_1
_geom_angle_atom_site_label_2
_geom_angle_atom_site_label_3
_geom_angle
_geom_angle_site_symmetry_1
_geom_angle_site_symmetry_3
_geom_angle_publ_flag
C00F S001 C008 98.97(10) . . ?
C009 O002 C00J 115.66(18) . . ?
C00A N004 C00C 134.67(19) . . ?
C00A N004 C007 95.93(17) . . ?
C00C N004 C007 129.16(18) . . ?
C00F N005 C00R 104.5(2) . . ?
C00F N006 C00W 105.7(2) . . ?
C00F N006 C00Y 128.2(2) . . ?
C00W N006 C00Y 126.0(2) . . ?
N004 C007 C00B 113.43(18) . . ?
N004 C007 C00J 85.89(15) . . ?
C00B C007 C00J 117.54(18) . . ?
N004 C007 H007 112.5 . . ?
C00B C007 H007 112.5 . . ?
C00J C007 H007 112.5 . . ?
C00B C008 C00L 121.5(2) . . ?
C00B C008 S001 120.24(18) . . ?
C00L C008 S001 118.23(15) . . ?
C00E C009 C00H 120.9(2) . . ?
C00E C009 O002 124.0(2) . . ?
C00H C009 O002 115.2(2) . . ?
O003 C00A N004 132.5(2) . . ?
O003 C00A C00J 135.9(2) . . ?
N004 C00A C00J 91.53(17) . . ?
C008 C00B C007 123.8(2) . . ?
C008 C00B C00S 118.3(2) . . ?
C007 C00B C00S 117.96(18) . . ?
C00G C00C C00I 120.2(2) . . ?
C00G C00C N004 118.9(2) . . ?
C00I C00C N004 120.9(2) . . ?
C00O C00D C00L 120.9(2) . . ?
C00O C00D H00D 119.6 . . ?
C00L C00D H00D 119.6 . . ?
C009 C00E C00N 119.1(2) . . ?
C009 C00E H00E 120.4 . . ?
C00N C00E H00E 120.4 . . ?
N005 C00F N006 112.6(2) . . ?
N005 C00F S001 124.31(18) . . ?
N006 C00F S001 123.09(18) . . ?
C00M C00G C00C 119.0(2) . . ?
C00M C00G H00G 120.5 . . ?
C00C C00G H00G 120.5 . . ?
C009 C00H C00X 119.3(2) . . ?
C009 C00H H00H 120.3 . . ?
C00X C00H H00H 120.3 . . ?
C00V C00I C00C 119.3(2) . . ?
C00V C00I H00I 120.4 . . ?
C00C C00I H00I 120.4 . . ?
O002 C00J C00A 113.83(19) . . ?
O002 C00J C007 118.01(19) . . ?
C00A C00J C007 85.98(16) . . ?
O002 C00J H00J 112.2 . . ?
C00A C00J H00J 112.2 . . ?
C007 C00J H00J 112.2 . . ?
C00Q C00K C00L 120.0(2) . . ?
C00Q C00K C00P 122.2(2) . . ?
C00L C00K C00P 117.8(2) . . ?
C00D C00L C00K 118.5(2) . . ?
C00D C00L C008 123.2(2) . . ?
C00K C00L C008 118.24(19) . . ?
C00U C00M C00G 121.7(2) . . ?
C00U C00M H00M 119.1 . . ?
C00G C00M H00M 119.1 . . ?
C00Z C00N C00E 120.6(2) . . ?
C00Z C00N H00N 119.7 . . ?
C00E C00N H00N 119.7 . . ?
C00D C00O C00T 120.1(2) . . ?
C00D C00O H00O 119.9 . . ?
C00T C00O H00O 119.9 . . ?
C00K C00P C00S 110.47(19) . . ?
C00K C00P H00A 109.6 . . ?
C00S C00P H00A 109.6 . . ?
C00K C00P H00B 109.6 . . ?
C00S C00P H00B 109.6 . . ?
H00A C00P H00B 108.1 . . ?
C00K C00Q C00T 120.9(2) . . ?
C00K C00Q H00Q 119.6 . . ?
C00T C00Q H00Q 119.6 . . ?
C00W C00R N005 110.2(2) . . ?
C00W C00R H00R 124.9 . . ?
N005 C00R H00R 124.9 . . ?
C00P C00S C00B 109.85(18) . . ?
C00P C00S H00C 109.7 . . ?
C00B C00S H00C 109.7 . . ?
C00P C00S H00F 109.7 . . ?
C00B C00S H00F 109.7 . . ?
H00C C00S H00F 108.2 . . ?
C00Q C00T C00O 119.6(2) . . ?
C00Q C00T H00T 120.2 . . ?
C00O C00T H00T 120.2 . . ?
C00M C00U C00V 117.7(2) . . ?
C00M C00U C010 121.6(2) . . ?
C00V C00U C010 120.7(2) . . ?
C00I C00V C00U 122.0(2) . . ?
C00I C00V H00V 119.0 . . ?
C00U C00V H00V 119.0 . . ?
C00R C00W N006 106.9(2) . . ?
C00R C00W H00W 126.5 . . ?
N006 C00W H00W 126.5 . . ?
C00Z C00X C00H 120.4(2) . . ?
C00Z C00X H00X 119.8 . . ?
C00H C00X H00X 119.8 . . ?
N006 C00Y H00K 109.5 . . ?
N006 C00Y H00L 109.5 . . ?
H00K C00Y H00L 109.5 . . ?
N006 C00Y H00P 109.5 . . ?
H00K C00Y H00P 109.5 . . ?
H00L C00Y H00P 109.5 . . ?
C00N C00Z C00X 119.7(2) . . ?
C00N C00Z H00Z 120.1 . . ?
C00X C00Z H00Z 120.1 . . ?
C00U C010 H01A 109.5 . . ?
C00U C010 H01B 109.5 . . ?
H01A C010 H01B 109.5 . . ?
C00U C010 H01C 109.5 . . ?
H01A C010 H01C 109.5 . . ?
H01B C010 H01C 109.5 . . ?

loop_
_geom_bond_atom_site_label_1
_geom_bond_atom_site_label_2
_geom_bond_distance
_geom_bond_site_symmetry_2
_geom_bond_publ_flag
S001 C00F 1.758(2) . ?
S001 C008 1.784(2) . ?
O002 C009 1.389(3) . ?
O002 C00J 1.406(3) . ?
O003 C00A 1.208(3) . ?
N004 C00A 1.370(3) . ?
N004 C00C 1.412(3) . ?
N004 C007 1.488(3) . ?
N005 C00F 1.323(3) . ?
N005 C00R 1.378(3) . ?
N006 C00F 1.359(3) . ?
N006 C00W 1.372(3) . ?
N006 C00Y 1.458(3) . ?
C007 C00B 1.494(3) . ?
C007 C00J 1.575(3) . ?
C007 H007 1.0000 . ?
C008 C00B 1.343(3) . ?
C008 C00L 1.483(3) . ?
C009 C00E 1.386(3) . ?
C009 C00H 1.390(3) . ?
C00A C00J 1.540(3) . ?
C00B C00S 1.517(3) . ?
C00C C00G 1.391(3) . ?
C00C C00I 1.394(3) . ?
C00D C00O 1.388(3) . ?
C00D C00L 1.396(3) . ?
C00D H00D 0.9500 . ?
C00E C00N 1.394(3) . ?
C00E H00E 0.9500 . ?
C00G C00M 1.394(3) . ?
C00G H00G 0.9500 . ?
C00H C00X 1.390(3) . ?
C00H H00H 0.9500 . ?
C00I C00V 1.381(4) . ?
C00I H00I 0.9500 . ?
C00J H00J 1.0000 . ?
C00K C00Q 1.385(3) . ?
C00K C00L 1.413(3) . ?
C00K C00P 1.505(3) . ?
C00M C00U 1.388(3) . ?
C00M H00M 0.9500 . ?
C00N C00Z 1.385(4) . ?
C00N H00N 0.9500 . ?
C00O C00T 1.391(4) . ?
C00O H00O 0.9500 . ?
C00P C00S 1.516(3) . ?
C00P H00A 0.9900 . ?
C00P H00B 0.9900 . ?
C00Q C00T 1.386(3) . ?
C00Q H00Q 0.9500 . ?
C00R C00W 1.355(4) . ?
C00R H00R 0.9500 . ?
C00S H00C 0.9900 . ?
C00S H00F 0.9900 . ?
C00T H00T 0.9500 . ?
C00U C00V 1.391(4) . ?
C00U C010 1.509(4) . ?
C00V H00V 0.9500 . ?
C00W H00W 0.9500 . ?
C00X C00Z 1.388(4) . ?
C00X H00X 0.9500 . ?
C00Y H00K 0.9800 . ?
C00Y H00L 0.9800 . ?
C00Y H00P 0.9800 . ?
C00Z H00Z 0.9500 . ?
C010 H01A 0.9800 . ?
C010 H01B 0.9800 . ?
C010 H01C 0.9800 . ?
